data_4060123
loop_
_publ_author_name
'Masaaki Okazaki'

_journal_name_full Organometallics
_journal_paper_doi 10.1021/om0492294
_journal_year 2005
_chemical_formula_sum 'C31 H37 Fe O2 P Si'
_chemical_formula_weight 556.52
_chemical_name_common complex5
_space_group_IT_number 14
_symmetry_cell_setting monoclinic
_symmetry_space_group_name_Hall '-P 2ybc'
_symmetry_space_group_name_H-M 'P 1 21/c 1'
_atom_sites_solution_hydrogens geom
_atom_sites_solution_primary direct
_atom_sites_solution_secondary difmap
_cell_angle_alpha 90.00
_cell_angle_beta 104.388(2)
_cell_angle_gamma 90.00
_cell_formula_units_Z 4
_cell_length_a 17.2616(8)
_cell_length_b 8.8862(6)
_cell_length_c 18.9897(14)
_cell_measurement_reflns_used 17428
_cell_measurement_temperature 150(2)
_cell_measurement_theta_max 54.97
_cell_measurement_theta_min 4.59
_cell_volume 2821.5(3)
_diffrn_ambient_temperature 150(2)
_diffrn_detector_area_resol_mean ?
_diffrn_measurement_device_type 'Rigaku RAXIS-RAPID Imaging Plate'
_diffrn_measurement_method \w
_diffrn_radiation_monochromator graphite
_diffrn_radiation_probe x-ray
_diffrn_radiation_type MoK\a
_diffrn_radiation_wavelength 0.71069
_diffrn_reflns_av_R_equivalents 0.0319
_diffrn_reflns_av_sigmaI/netI 0.0206
_diffrn_reflns_limit_h_max 21
_diffrn_reflns_limit_h_min -22
_diffrn_reflns_limit_k_max 11
_diffrn_reflns_limit_k_min -11
_diffrn_reflns_limit_l_max 24
_diffrn_reflns_limit_l_min -24
_diffrn_reflns_number 23123
_diffrn_reflns_theta_max 27.48
_diffrn_reflns_theta_min 1.22
_diffrn_source 'fine-focus sealed tube'
_diffrn_standards_decay_% 'not measured'
_diffrn_standards_interval_count 'not measured'
_diffrn_standards_interval_time 'not measured'
_diffrn_standards_number 'not measured'
_exptl_absorpt_coefficient_mu 0.660
_exptl_absorpt_correction_T_max 0.7782
_exptl_absorpt_correction_T_min 0.7556
_exptl_absorpt_correction_type integration
_exptl_absorpt_process_details '(Higashi, 1999)'
_exptl_crystal_colour orange
_exptl_crystal_density_diffrn 1.310
_exptl_crystal_density_meas ?
_exptl_crystal_density_method 'not measured'
_exptl_crystal_description block
_exptl_crystal_F_000 1176
_exptl_crystal_size_max 0.45
_exptl_crystal_size_mid 0.40
_exptl_crystal_size_min 0.40
_refine_ls_extinction_coef ?
_refine_ls_extinction_method none
_refine_ls_goodness_of_fit_ref 1.091
_refine_ls_hydrogen_treatment mixed
_refine_ls_matrix_type full
_refine_ls_number_parameters 336
_refine_ls_number_reflns 6383
_refine_ls_number_restraints 0
_refine_ls_restrained_S_all 1.091
_refine_ls_R_factor_all 0.0410
_refine_ls_R_factor_gt 0.0354
_refine_ls_shift/su_max 0.001
_refine_ls_shift/su_mean 0.000
_refine_ls_structure_factor_coef Fsqd
_refine_ls_weighting_details 'calc w=1/[\s^2^(Fo^2^)+(0.0387P)^2^+1.9832P] where P=(Fo^2^+2Fc^2^)/3'
_refine_ls_weighting_scheme calc
_refine_ls_wR_factor_gt 0.0837
_refine_ls_wR_factor_ref 0.0872
_reflns_number_gt 5764
_reflns_number_total 6383
_reflns_threshold_expression >2sigma(I)
_cod_original_sg_symbol_H-M 'P 21/c'
_cod_database_code 4060123

loop_
_symmetry_equiv_pos_as_xyz
'x, y, z'
'-x, y+1/2, -z+1/2'
'-x, -y, -z'
'x, -y-1/2, z-1/2'

loop_
_atom_site_label
_atom_site_type_symbol
_atom_site_fract_x
_atom_site_fract_y
_atom_site_fract_z
_atom_site_U_iso_or_equiv
_atom_site_adp_type
_atom_site_occupancy
_atom_site_symmetry_multiplicity
_atom_site_calc_flag
_atom_site_refinement_flags
_atom_site_disorder_assembly
_atom_site_disorder_group
Fe1 Fe 0.238224(13) 0.56577(2) 0.348537(11) 0.01635(7) Uani 1 1 d . . .
Si1 Si 0.20651(3) 0.57520(5) 0.22389(2) 0.01864(10) Uani 1 1 d . . .
P1 P 0.29658(2) 0.78226(5) 0.36157(2) 0.01857(9) Uani 1 1 d . . .
H1 H 0.2504(12) 0.896(2) 0.3655(11) 0.027(5) Uiso 1 1 d . . .
C1 C 0.31851(10) 0.4639(2) 0.33515(8) 0.0225(3) Uani 1 1 d . . .
O1 O 0.37073(8) 0.38849(17) 0.32665(7) 0.0359(3) Uani 1 1 d . . .
C2 C 0.13350(11) 0.7310(2) 0.18392(10) 0.0273(4) Uani 1 1 d . . .
H2 H 0.1361 0.7508 0.1338 0.041 Uiso 1 1 calc R . .
H3 H 0.1476 0.8226 0.2130 0.041 Uiso 1 1 calc R . .
H4 H 0.0791 0.7000 0.1844 0.041 Uiso 1 1 calc R . .
C3 C 0.28813(11) 0.5842(2) 0.17364(9) 0.0282(4) Uani 1 1 d . . .
H5 H 0.3325 0.5186 0.1977 0.042 Uiso 1 1 calc R . .
H6 H 0.3074 0.6880 0.1738 0.042 Uiso 1 1 calc R . .
H7 H 0.2669 0.5507 0.1234 0.042 Uiso 1 1 calc R . .
O2 O 0.16288(8) 0.40652(14) 0.19558(6) 0.0270(3) Uani 1 1 d . . .
C4 C 0.13279(10) 0.3448(2) 0.12915(9) 0.0224(3) Uani 1 1 d . . .
C5 C 0.12450(10) 0.1885(2) 0.12576(10) 0.0263(4) Uani 1 1 d . . .
H8 H 0.1420 0.1302 0.1687 0.032 Uiso 1 1 calc R . .
C6 C 0.09086(11) 0.1177(2) 0.06023(11) 0.0309(4) Uani 1 1 d . . .
H9 H 0.0855 0.0112 0.0586 0.037 Uiso 1 1 calc R . .
C7 C 0.06495(11) 0.2011(2) -0.00300(10) 0.0312(4) Uani 1 1 d . . .
H10 H 0.0417 0.1527 -0.0479 0.037 Uiso 1 1 calc R . .
C8 C 0.07348(11) 0.3554(2) 0.00025(10) 0.0312(4) Uani 1 1 d . . .
H11 H 0.0559 0.4132 -0.0429 0.037 Uiso 1 1 calc R . .
C9 C 0.10745(11) 0.4280(2) 0.06554(9) 0.0280(4) Uani 1 1 d . . .
H12 H 0.1133 0.5343 0.0667 0.034 Uiso 1 1 calc R . .
C10 C 0.17043(11) 0.38651(19) 0.37222(9) 0.0253(4) Uani 1 1 d . . .
C11 C 0.11706(10) 0.5067(2) 0.34371(9) 0.0236(3) Uani 1 1 d . . .
C12 C 0.13918(10) 0.63281(19) 0.39030(9) 0.0225(3) Uani 1 1 d . . .
C13 C 0.20460(10) 0.58816(19) 0.44947(9) 0.0225(3) Uani 1 1 d . . .
C14 C 0.22388(11) 0.4372(2) 0.43814(9) 0.0254(4) Uani 1 1 d . . .
C15 C 0.16588(16) 0.2282(2) 0.34438(12) 0.0437(6) Uani 1 1 d . . .
H13 H 0.2199 0.1860 0.3534 0.066 Uiso 1 1 calc R . .
H14 H 0.1411 0.2277 0.2920 0.066 Uiso 1 1 calc R . .
H15 H 0.1337 0.1673 0.3695 0.066 Uiso 1 1 calc R . .
C16 C 0.04100(11) 0.4940(3) 0.28510(11) 0.0402(5) Uani 1 1 d . . .
H16 H -0.0015 0.4547 0.3059 0.060 Uiso 1 1 calc R . .
H17 H 0.0491 0.4254 0.2472 0.060 Uiso 1 1 calc R . .
H18 H 0.0257 0.5935 0.2640 0.060 Uiso 1 1 calc R . .
C17 C 0.09597(12) 0.7800(2) 0.38481(13) 0.0361(4) Uani 1 1 d . . .
H19 H 0.0722 0.8034 0.3336 0.054 Uiso 1 1 calc R . .
H20 H 0.1337 0.8596 0.4064 0.054 Uiso 1 1 calc R . .
H21 H 0.0537 0.7734 0.4109 0.054 Uiso 1 1 calc R . .
C18 C 0.23683(13) 0.6783(3) 0.51729(10) 0.0368(5) Uani 1 1 d . . .
H22 H 0.2068 0.6538 0.5533 0.055 Uiso 1 1 calc R . .
H23 H 0.2312 0.7858 0.5057 0.055 Uiso 1 1 calc R . .
H24 H 0.2935 0.6540 0.5371 0.055 Uiso 1 1 calc R . .
C19 C 0.28561(14) 0.3441(3) 0.48934(12) 0.0432(5) Uani 1 1 d . . .
H25 H 0.3233 0.4104 0.5223 0.065 Uiso 1 1 calc R . .
H26 H 0.3146 0.2826 0.4615 0.065 Uiso 1 1 calc R . .
H27 H 0.2593 0.2783 0.5177 0.065 Uiso 1 1 calc R . .
C20 C 0.37138(10) 0.81370(19) 0.44725(9) 0.0231(3) Uani 1 1 d . . .
C21 C 0.37232(12) 0.9469(2) 0.48554(11) 0.0325(4) Uani 1 1 d . . .
H28 H 0.3350 1.0241 0.4663 0.039 Uiso 1 1 calc R . .
C22 C 0.42735(14) 0.9684(3) 0.55178(11) 0.0421(5) Uani 1 1 d . . .
H29 H 0.4268 1.0592 0.5780 0.050 Uiso 1 1 calc R . .
C23 C 0.48267(14) 0.8584(3) 0.57953(11) 0.0426(5) Uani 1 1 d . . .
H30 H 0.5208 0.8736 0.6245 0.051 Uiso 1 1 calc R . .
C24 C 0.48240(13) 0.7266(3) 0.54169(12) 0.0441(5) Uani 1 1 d . . .
H31 H 0.5208 0.6508 0.5606 0.053 Uiso 1 1 calc R . .
C25 C 0.42657(12) 0.7030(2) 0.47598(11) 0.0333(4) Uani 1 1 d . . .
H32 H 0.4263 0.6106 0.4507 0.040 Uiso 1 1 calc R . .
C26 C 0.34822(10) 0.86447(19) 0.29738(9) 0.0232(3) Uani 1 1 d . . .
C27 C 0.42170(11) 0.8077(3) 0.29189(11) 0.0343(4) Uani 1 1 d . . .
H33 H 0.4459 0.7272 0.3225 0.041 Uiso 1 1 calc R . .
C28 C 0.45989(13) 0.8679(3) 0.24207(12) 0.0463(6) Uani 1 1 d . . .
H34 H 0.5099 0.8285 0.2385 0.056 Uiso 1 1 calc R . .
C29 C 0.42514(17) 0.9848(3) 0.19791(13) 0.0528(7) Uani 1 1 d . . .
H35 H 0.4509 1.0249 0.1633 0.063 Uiso 1 1 calc R . .
C30 C 0.35315(18) 1.0441(3) 0.20350(12) 0.0501(6) Uani 1 1 d . . .
H36 H 0.3299 1.1259 0.1734 0.060 Uiso 1 1 calc R . .
C31 C 0.31442(13) 0.9841(2) 0.25337(10) 0.0337(4) Uani 1 1 d . . .
H37 H 0.2648 1.0251 0.2572 0.040 Uiso 1 1 calc R . .
